data_2015493
loop_
_publ_author_name
'Constable, Edwin C.'
'Gusmeroli, Deborah'
'Housecroft, Catherine E.'
'Neuburger, Markus'
'Schaffner, Silvia'

_publ_section_title
;
 1,4-Bis(triisopropylsilyl)buta-1,3-diyne and
 1,4-bis(biphenyl-4-yl)buta-1,3-diyne
;
_journal_coeditor_code GG3022
_journal_issue 8
_journal_name_full 'Acta Crystallographica Section C'
_journal_page_first o505
_journal_page_last o509
_journal_paper_doi 10.1107/S0108270106025157
_journal_volume 62
_journal_year 2006
_chemical_formula_iupac 'C28 H18'
_chemical_formula_moiety 'C28 H18'
_chemical_formula_sum 'C28 H18'
_chemical_formula_weight 354.45
_chemical_name_systematic
;
1,4-bis(biphenyl-4-yl)buta-1,3-diyne
;
_space_group_IT_number 14
_symmetry_cell_setting monoclinic
_symmetry_space_group_name_Hall '-P 2yn'
_symmetry_space_group_name_H-M 'P 1 21/n 1'
_atom_sites_solution_hydrogens geom
_atom_sites_solution_primary direct
_audit_creation_method CRYSTALS_ver_12.83
_cell_angle_alpha 90
_cell_angle_beta 91.2833(14)
_cell_angle_gamma 90
_cell_formula_units_Z 4
_cell_length_a 6.6723(2)
_cell_length_b 11.0320(3)
_cell_length_c 26.0094(7)
_cell_measurement_reflns_used 10543
_cell_measurement_temperature 173
_cell_measurement_theta_max 30
_cell_measurement_theta_min 1
_cell_volume 1914.04(9)
_computing_cell_refinement 'DENZO and SCALEPACK (Otwinowski & Minor, 1997)'
_computing_data_collection 'COLLECT (Nonius, 2001)'
_computing_data_reduction 'DENZO and SCALEPACK'
_computing_molecular_graphics 'ORTEP-3 (Farrugia, 1997)'
_computing_publication_material CRYSTALS
_computing_structure_refinement 'CRYSTALS (Betteridge <i>et al.</i>,  2003)'
_computing_structure_solution 'SIR92 (Altomare <i>et al.</i>,  1994)'
_diffrn_ambient_temperature 173
_diffrn_measured_fraction_theta_full 0.995
_diffrn_measured_fraction_theta_max 0.995
_diffrn_measurement_device_type 'Nonius KappaCCD area-detector'
_diffrn_measurement_method '\f and \w'
_diffrn_radiation_monochromator graphite
_diffrn_radiation_type 'Mo K\a'
_diffrn_radiation_wavelength 0.71073
_diffrn_reflns_av_R_equivalents 0.081
_diffrn_reflns_limit_h_max 9
_diffrn_reflns_limit_h_min -9
_diffrn_reflns_limit_k_max 15
_diffrn_reflns_limit_k_min -15
_diffrn_reflns_limit_l_max 36
_diffrn_reflns_limit_l_min -36
_diffrn_reflns_number 21205
_diffrn_reflns_theta_full 30.114
_diffrn_reflns_theta_max 30.114
_diffrn_reflns_theta_min 1.566
_diffrn_standards_number 0
_exptl_absorpt_coefficient_mu 0.070
_exptl_absorpt_correction_T_max 0.99
_exptl_absorpt_correction_T_min 0.98
_exptl_absorpt_correction_type multi-scan
_exptl_absorpt_process_details 'DENZO and SCALEPACK (Otwinowski & Minor, 1997)'
_exptl_crystal_colour colourless
_exptl_crystal_density_diffrn 1.230
_exptl_crystal_description block
_exptl_crystal_F_000 744
_exptl_crystal_size_max 0.27
_exptl_crystal_size_mid 0.22
_exptl_crystal_size_min 0.20
_refine_diff_density_max 0.13
_refine_diff_density_min -0.18
_refine_ls_extinction_method none
_refine_ls_goodness_of_fit_ref 0.9925
_refine_ls_hydrogen_treatment constr
_refine_ls_matrix_type full
_refine_ls_number_parameters 253
_refine_ls_number_reflns 2992
_refine_ls_number_restraints 0
_refine_ls_R_factor_all 0.0895
_refine_ls_R_factor_gt 0.0398
_refine_ls_shift/su_max 0.003514
_refine_ls_structure_factor_coef F
_refine_ls_weighting_details
;
Method = modified Sheldrick (Reference?),
w = 1/[\s^2^(F^2^) + (0.03P)^2^], where P = [max(Fo^2^,0) + 2Fc^2^]/3
;
_refine_ls_weighting_scheme calc
_refine_ls_wR_factor_all 0.0576
_refine_ls_wR_factor_gt 0.0474
_refine_ls_wR_factor_ref 0.0474
_reflns_number_gt 2992
_reflns_number_total 5625
_reflns_threshold_expression I>2\s(I)
_cod_data_source_file gg3022.cif
_cod_data_source_block II
_cod_depositor_comments
;
The following automatic conversions were performed:
'_symmetry_cell_setting' value 'Monoclinic' changed to 'monoclinic'
according to '/home/saulius/struct/CIF-dictionaries/cif_core.dic'
dictionary named 'cif_core.dic' version 2.4.1 from 2010-06-29.

Automatic conversion script
Id: cif_fix_enum 1527 2010-12-29 10:47:43Z saulius 

The following automatic conversions were performed:

'_symmetry_cell_setting' value 'Monoclinic' changed to 'monoclinic'
according to /home/saulius/struct/CIF-dictionaries/cif_core.dic
dictionary named 'cif_core.dic' version 2.4.1 from 2010-06-29.

Automatic conversion script
Id: cif_fix_values 1715 2011-07-08 13:25:40Z adriana 
;
_cod_original_sg_symbol_H-M 'P 21/n'
_cod_database_code 2015493
_cod_database_fobs_code 2015493

loop_
_symmetry_equiv_pos_as_xyz
x,y,z
-x,-y,-z
-x+1/2,y+1/2,-z+1/2
x+1/2,-y+1/2,z+1/2

loop_
_atom_site_type_symbol
_atom_site_label
_atom_site_fract_x
_atom_site_fract_y
_atom_site_fract_z
_atom_site_U_iso_or_equiv
_atom_site_adp_type
_atom_site_occupancy
C C1 -0.5927(2) 0.68368(12) -0.28227(5) 0.0404 Uani 1.0000
C C2 -0.7262(2) 0.74412(13) -0.31455(6) 0.0443 Uani 1.0000
C C3 -0.8638(2) 0.82376(13) -0.29479(6) 0.0473 Uani 1.0000
C C4 -0.8675(2) 0.84263(14) -0.24233(6) 0.0469 Uani 1.0000
C C5 -0.7337(2) 0.78279(13) -0.20981(6) 0.0417 Uani 1.0000
C C6 -0.5927(2) 0.70190(12) -0.22909(5) 0.0360 Uani 1.0000
C C7 -0.44585(19) 0.63912(12) -0.19488(5) 0.0348 Uani 1.0000
C C8 -0.4883(2) 0.61167(12) -0.14374(5) 0.0383 Uani 1.0000
C C9 -0.3502(2) 0.55329(13) -0.11215(5) 0.0392 Uani 1.0000
C C10 -0.1630(2) 0.51991(12) -0.13049(5) 0.0380 Uani 1.0000
C C11 -0.1186(2) 0.54662(13) -0.18163(5) 0.0425 Uani 1.0000
C C12 -0.2573(2) 0.60554(13) -0.21262(5) 0.0411 Uani 1.0000
C C13 -0.0158(2) 0.46191(13) -0.09803(5) 0.0403 Uani 1.0000
C C14 0.1134(2) 0.41480(13) -0.07189(5) 0.0400 Uani 1.0000
C C15 0.2629(2) 0.36037(13) -0.04304(5) 0.0402 Uani 1.0000
C C16 0.3953(2) 0.31275(13) -0.01812(5) 0.0399 Uani 1.0000
C C17 0.8892(2) 0.24459(13) 0.04483(5) 0.0378 Uani 1.0000
C C18 0.7385(2) 0.30587(13) 0.01827(5) 0.0388 Uani 1.0000
C C19 0.5507(2) 0.25203(13) 0.01075(5) 0.0364 Uani 1.0000
C C20 0.5180(2) 0.13698(13) 0.03093(5) 0.0396 Uani 1.0000
C C21 0.6690(2) 0.07580(13) 0.05649(5) 0.0386 Uani 1.0000
C C22 0.8591(2) 0.12755(12) 0.06373(5) 0.0341 Uani 1.0000
C C23 1.02184(19) 0.05969(12) 0.09049(5) 0.0344 Uani 1.0000
C C24 1.1465(2) 0.11595(13) 0.12693(5) 0.0395 Uani 1.0000
C C25 1.2975(2) 0.05167(14) 0.15205(6) 0.0449 Uani 1.0000
C C26 1.3293(2) -0.06874(14) 0.14039(6) 0.0469 Uani 1.0000
C C27 1.2081(2) -0.12579(14) 0.10409(6) 0.0475 Uani 1.0000
C C28 1.0551(2) -0.06251(13) 0.07936(5) 0.0418 Uani 1.0000
H H11 -0.4944 0.6259 -0.2972 0.0483 Uiso 1.0000
H H21 -0.7229 0.7300 -0.3525 0.0530 Uiso 1.0000
H H31 -0.9601 0.8674 -0.3182 0.0563 Uiso 1.0000
H H41 -0.9674 0.8999 -0.2277 0.0561 Uiso 1.0000
H H51 -0.7379 0.7976 -0.1719 0.0500 Uiso 1.0000
H H81 -0.6214 0.6349 -0.1298 0.0458 Uiso 1.0000
H H91 -0.3846 0.5346 -0.0758 0.0470 Uiso 1.0000
H H111 0.0141 0.5229 -0.1957 0.0508 Uiso 1.0000
H H121 -0.2224 0.6248 -0.2489 0.0492 Uiso 1.0000
H H171 1.0221 0.2848 0.0506 0.0453 Uiso 1.0000
H H181 0.7641 0.3889 0.0044 0.0465 Uiso 1.0000
H H201 0.3829 0.0985 0.0268 0.0473 Uiso 1.0000
H H211 0.6428 -0.0072 0.0702 0.0463 Uiso 1.0000
H H241 1.1268 0.2037 0.1350 0.0473 Uiso 1.0000
H H251 1.3838 0.0926 0.1787 0.0535 Uiso 1.0000
H H261 1.4399 -0.1146 0.1582 0.0560 Uiso 1.0000
H H271 1.2309 -0.2131 0.0957 0.0571 Uiso 1.0000
H H281 0.9675 -0.1046 0.0533 0.0500 Uiso 1.0000

loop_
_atom_site_aniso_label
_atom_site_aniso_U_11
_atom_site_aniso_U_22
_atom_site_aniso_U_33
_atom_site_aniso_U_12
_atom_site_aniso_U_13
_atom_site_aniso_U_23
C1 0.0450(8) 0.0379(8) 0.0385(8) -0.0012(7) 0.0038(7) 0.0022(7)
C2 0.0514(9) 0.0410(8) 0.0404(8) -0.0040(8) -0.0010(7) 0.0055(7)
C3 0.0480(9) 0.0390(8) 0.0545(10) -0.0006(7) -0.0062(8) 0.0082(8)
C4 0.0441(9) 0.0401(8) 0.0565(10) 0.0040(7) 0.0017(8) -0.0011(8)
C5 0.0429(9) 0.0405(8) 0.0419(8) -0.0009(7) 0.0044(7) -0.0037(7)
C6 0.0368(8) 0.0337(7) 0.0374(8) -0.0059(6) 0.0019(6) -0.0001(6)
C7 0.0367(8) 0.0322(7) 0.0354(7) -0.0022(6) 0.0010(6) -0.0033(6)
C8 0.0382(8) 0.0397(8) 0.0370(8) -0.0023(7) 0.0044(6) -0.0039(7)
C9 0.0458(9) 0.0389(8) 0.0330(7) -0.0021(7) 0.0018(6) -0.0016(6)
C10 0.0426(9) 0.0323(7) 0.0390(8) -0.0019(7) -0.0044(7) -0.0039(6)
C11 0.0404(8) 0.0457(9) 0.0415(8) 0.0012(7) 0.0037(7) -0.0024(7)
C12 0.0426(8) 0.0466(9) 0.0342(7) 0.0003(7) 0.0039(7) 0.0007(7)
C13 0.0459(9) 0.0362(8) 0.0388(8) -0.0053(7) -0.0015(7) -0.0043(7)
C14 0.0448(9) 0.0380(8) 0.0373(8) -0.0038(7) -0.0001(7) -0.0037(7)
C15 0.0444(9) 0.0392(8) 0.0370(8) -0.0051(7) 0.0005(7) -0.0038(7)
C16 0.0435(9) 0.0412(8) 0.0350(7) -0.0047(7) 0.0032(7) -0.0053(7)
C17 0.0391(8) 0.0361(8) 0.0383(8) -0.0070(7) 0.0011(6) -0.0033(6)
C18 0.0455(9) 0.0346(7) 0.0363(7) -0.0039(7) 0.0003(6) -0.0013(6)
C19 0.0391(8) 0.0396(8) 0.0305(7) 0.0004(7) 0.0013(6) -0.0052(6)
C20 0.0368(8) 0.0429(8) 0.0392(8) -0.0062(7) 0.0017(6) -0.0023(7)
C21 0.0400(8) 0.0367(8) 0.0394(8) -0.0071(7) 0.0044(7) 0.0011(6)
C22 0.0381(8) 0.0350(7) 0.0293(7) -0.0026(6) 0.0033(6) -0.0039(6)
C23 0.0359(8) 0.0356(8) 0.0320(7) -0.0050(6) 0.0057(6) 0.0001(6)
C24 0.0398(8) 0.0382(8) 0.0405(8) -0.0048(7) 0.0034(7) -0.0014(7)
C25 0.0394(9) 0.0507(9) 0.0445(8) -0.0048(7) -0.0015(7) 0.0042(7)
C26 0.0408(9) 0.0504(9) 0.0496(9) 0.0051(8) 0.0083(7) 0.0118(8)
C27 0.0552(10) 0.0397(8) 0.0480(9) 0.0057(8) 0.0113(8) 0.0024(7)
C28 0.0472(9) 0.0387(8) 0.0397(8) -0.0024(7) 0.0071(7) -0.0023(7)

loop_
_atom_type_symbol
_atom_type_scat_dispersion_real
_atom_type_scat_dispersion_imag
_atom_type_scat_source
C 0.0033 0.0016 'International Tables Vol C 4.2.6.8 and 6.1.1.4'
H 0.0000 0.0000 'International Tables Vol C 4.2.6.8 and 6.1.1.4'

loop_
_geom_angle_atom_site_label_1
_geom_angle_atom_site_label_2
_geom_angle_atom_site_label_3
_geom_angle
_geom_angle_publ_flag
C2 C1 C6 121.20(14) no
C2 C1 H11 119.4 no
C6 C1 H11 119.4 no
C1 C2 C3 120.43(14) no
C1 C2 H21 119.8 no
C3 C2 H21 119.8 no
C2 C3 C4 119.41(14) no
C2 C3 H31 120.3 no
C4 C3 H31 120.3 no
C3 C4 C5 120.44(14) no
C3 C4 H41 119.8 no
C5 C4 H41 119.8 no
C4 C5 C6 121.03(13) no
C4 C5 H51 119.5 no
C6 C5 H51 119.5 no
C5 C6 C1 117.48(12) no
C5 C6 C7 121.64(12) no
C1 C6 C7 120.87(12) no
C6 C7 C8 121.81(12) no
C6 C7 C12 120.88(12) no
C8 C7 C12 117.31(12) no
C7 C8 C9 121.34(13) no
C7 C8 H81 119.3 no
C9 C8 H81 119.3 no
C8 C9 C10 120.66(13) no
C8 C9 H91 119.7 no
C10 C9 H91 119.7 no
C9 C10 C11 118.60(12) no
C9 C10 C13 121.56(13) no
C11 C10 C13 119.83(13) no
C10 C11 C12 120.12(13) no
C10 C11 H111 120.0 no
C12 C11 H111 119.9 no
C7 C12 C11 121.96(13) no
C7 C12 H121 119.0 no
C11 C12 H121 119.0 no
C10 C13 C14 177.56(15) yes
C13 C14 C15 178.75(15) yes
C14 C15 C16 179.36(15) yes
C15 C16 C19 177.96(15) yes
C18 C17 C22 121.24(12) no
C18 C17 H171 119.4 no
C22 C17 H171 119.4 no
C17 C18 C19 120.12(13) no
C17 C18 H181 119.9 no
C19 C18 H181 119.9 no
C16 C19 C18 120.75(13) no
C16 C19 C20 120.37(13) no
C18 C19 C20 118.87(13) no
C19 C20 C21 120.73(13) no
C19 C20 H201 119.6 no
C21 C20 H201 119.6 no
C20 C21 C22 121.20(13) no
C20 C21 H211 119.4 no
C22 C21 H211 119.4 no
C21 C22 C17 117.79(12) no
C21 C22 C23 120.67(12) no
C17 C22 C23 121.54(12) no
C22 C23 C24 121.02(12) no
C22 C23 C28 120.58(12) no
C24 C23 C28 118.40(13) no
C23 C24 C25 120.68(14) no
C23 C24 H241 119.7 no
C25 C24 H241 119.7 no
C24 C25 C26 120.23(14) no
C24 C25 H251 119.9 no
C26 C25 H251 119.9 no
C25 C26 C27 119.88(14) no
C25 C26 H261 120.1 no
C27 C26 H261 120.0 no
C26 C27 C28 120.17(14) no
C26 C27 H271 119.9 no
C28 C27 H271 119.9 no
C23 C28 C27 120.62(13) no
C23 C28 H281 119.7 no
C27 C28 H281 119.7 no

loop_
_geom_bond_atom_site_label_1
_geom_bond_atom_site_label_2
_geom_bond_distance
_geom_bond_publ_flag
C1 C2 1.3815(18) no
C1 C6 1.3977(18) no
C1 H11 1.000 no
C2 C3 1.379(2) no
C2 H21 1.000 no
C3 C4 1.381(2) no
C3 H31 1.000 no
C4 C5 1.3834(19) no
C4 H41 1.000 no
C5 C6 1.3979(18) no
C5 H51 1.000 no
C6 C7 1.4806(18) yes
C7 C8 1.3994(18) no
C7 C12 1.3995(19) no
C8 C9 1.3803(18) no
C8 H81 1.000 no
C9 C10 1.3968(19) no
C9 H91 1.000 no
C10 C11 1.4006(19) no
C10 C13 1.431(2) yes
C11 C12 1.3767(18) no
C11 H111 1.000 no
C12 H121 1.000 no
C13 C14 1.2041(18) yes
C14 C15 1.373(2) yes
C15 C16 1.2045(18) yes
C16 C19 1.433(2) yes
C17 C18 1.3834(18) no
C17 C22 1.3977(19) no
C17 H171 1.000 no
C18 C19 1.3965(18) no
C18 H181 1.000 no
C19 C20 1.393(2) no
C20 C21 1.3722(18) no
C20 H201 1.000 no
C21 C22 1.3999(18) no
C21 H211 1.000 no
C22 C23 1.4799(18) yes
C23 C24 1.3929(17) no
C23 C28 1.3975(19) no
C24 C25 1.3838(18) no
C24 H241 1.000 no
C25 C26 1.380(2) no
C25 H251 1.000 no
C26 C27 1.381(2) no
C26 H261 1.000 no
C27 C28 1.3835(19) no
C27 H271 1.000 no
C28 H281 1.000 no

loop_
_cod_related_entry_id
_cod_related_entry_database
_cod_related_entry_code
1 ChemSpider 21133468
